data_7128065
loop_
_publ_author_name
'Korb, Marcus'
'Moggach, Stephen A.'
'Low, Paul J.'

_publ_section_title
;
 Synthesis of a diferrocenylvinylidene complex by migration of a
 ferrocenyl substituent.
;
_journal_issue 35
_journal_name_full 'Chemical communications (Cambridge, England)'
_journal_page_first 4251
_journal_page_last 4254
_journal_paper_doi 10.1039/d1cc00605c
_journal_volume 57
_journal_year 2021
_chemical_formula_moiety 'C32 H12 B F24, C53 H47 Fe2 P2 Ru, C H Cl3'
_chemical_formula_sum 'C86 H60 B Cl3 F24 Fe2 P2 Ru'
_chemical_formula_weight 1941.21
_space_group_crystal_system monoclinic
_space_group_IT_number 14
_space_group_name_Hall '-P 2ybc'
_space_group_name_H-M_alt 'P 1 21/c 1'
_atom_sites_solution_hydrogens geom
_audit_creation_method SHELXL-2018/3
_audit_update_record
;
2021-01-17 deposited with the CCDC.	2021-03-25 downloaded from the CCDC.
;
_cell_angle_alpha 90
_cell_angle_beta 92.969(4)
_cell_angle_gamma 90
_cell_formula_units_Z 4
_cell_length_a 10.4117(4)
_cell_length_b 31.4879(16)
_cell_length_c 24.3673(14)
_cell_measurement_reflns_used 3925
_cell_measurement_temperature 114.95(10)
_cell_measurement_theta_max 23.5530
_cell_measurement_theta_min 3.5860
_cell_volume 7977.9(7)
_computing_cell_refinement 'CrysAlisPro 1.171.40.53 (Rigaku OD, 2019)'
_computing_data_collection 'CrysAlisPro 1.171.40.53 (Rigaku OD, 2019)'
_computing_data_reduction 'CrysAlisPro 1.171.40.53 (Rigaku OD, 2019)'
_computing_structure_refinement 'SHELXL-2018/3 (Sheldrick, 2018)'
_computing_structure_solution 'SHELXs-2018/3 (Sheldrick, 2018)'
_diffrn_ambient_temperature 114.95(10)
_diffrn_detector_area_resol_mean 10.4738
_diffrn_measured_fraction_theta_full 0.996
_diffrn_measured_fraction_theta_max 0.996
_diffrn_measurement_device_type 'Xcalibur, Ruby, Gemini ultra'
_diffrn_measurement_method '\w scans'
_diffrn_radiation_type MoK\a
_diffrn_radiation_wavelength 0.71073
_diffrn_reflns_av_R_equivalents 0.1155
_diffrn_reflns_av_unetI/netI 0.1665
_diffrn_reflns_Laue_measured_fraction_full 0.996
_diffrn_reflns_Laue_measured_fraction_max 0.996
_diffrn_reflns_limit_h_max 12
_diffrn_reflns_limit_h_min -12
_diffrn_reflns_limit_k_max 37
_diffrn_reflns_limit_k_min -37
_diffrn_reflns_limit_l_max 28
_diffrn_reflns_limit_l_min -26
_diffrn_reflns_number 44170
_diffrn_reflns_point_group_measured_fraction_full 0.996
_diffrn_reflns_point_group_measured_fraction_max 0.996
_diffrn_reflns_theta_full 24.998
_diffrn_reflns_theta_max 24.998
_diffrn_reflns_theta_min 3.173
_exptl_absorpt_coefficient_mu 0.789
_exptl_absorpt_correction_T_max 0.963
_exptl_absorpt_correction_T_min 0.871
_exptl_absorpt_correction_type analytical
_exptl_absorpt_process_details
;
CrysAlisPro 1.171.40.53 (Rigaku Oxford Diffraction, 2019)
Analytical numeric absorption correction using a multifaceted crystal
			model based on expressions derived by R.C. Clark & J.S. Reid.
(Clark, R. C. & Reid, J. S. (1995). Acta Cryst. A51, 887-897)
Empirical absorption correction using spherical harmonics,
 implemented in SCALE3 ABSPACK scaling algorithm.
;
_exptl_crystal_colour yellow-brown
_exptl_crystal_density_diffrn 1.616
_exptl_crystal_description rod
_exptl_crystal_F_000 3896
_exptl_crystal_size_max 0.538
_exptl_crystal_size_mid 0.071
_exptl_crystal_size_min 0.051
_refine_diff_density_max 0.989
_refine_diff_density_min -1.160
_refine_diff_density_rms 0.130
_refine_ls_extinction_method none
_refine_ls_goodness_of_fit_ref 1.023
_refine_ls_hydrogen_treatment constr
_refine_ls_matrix_type full
_refine_ls_number_parameters 1102
_refine_ls_number_reflns 14006
_refine_ls_number_restraints 1183
_refine_ls_restrained_S_all 1.013
_refine_ls_R_factor_all 0.1695
_refine_ls_R_factor_gt 0.0832
_refine_ls_shift/su_max 0.000
_refine_ls_shift/su_mean 0.000
_refine_ls_structure_factor_coef Fsqd
_refine_ls_weighting_details 'w=1/[\s^2^(Fo^2^)+(0.0914P)^2^+11.3692P] where P=(Fo^2^+2Fc^2^)/3'
_refine_ls_weighting_scheme calc
_refine_ls_wR_factor_gt 0.1775
_refine_ls_wR_factor_ref 0.2202
_reflns_Friedel_coverage 0.000
_reflns_number_gt 7611
_reflns_number_total 14006
_reflns_threshold_expression 'I > 2\s(I)'
_cod_data_source_file d1cc00605c2.cif
_cod_data_source_block MK-W-118-F2
_cod_depositor_comments 'Adding full bibliography for 7128064--7128069.cif.'
_cod_original_sg_symbol_H-M 'P 21/c'
_cod_database_code 7128065
_shelx_shelxl_version_number 2018/3
_shelx_space_group_comment
;
The symmetry employed for this shelxl refinement is uniquely defined
by the following loop, which should always be used as a source of
symmetry information in preference to the above space-group names.
They are only intended as comments.
;
_oxdiff_exptl_absorpt_empirical_full_min 0.877
_oxdiff_exptl_absorpt_empirical_full_max 1.124
_oxdiff_exptl_absorpt_empirical_details
;
Empirical correction (ABSPACK) includes:
- Absorption correction using spherical harmonics
- Frame scaling
- Detector area scaling
;

loop_
_space_group_symop_operation_xyz
'x, y, z'
'-x, y+1/2, -z+1/2'
'-x, -y, -z'
'x, -y-1/2, z-1/2'

loop_
_atom_site_label
_atom_site_type_symbol
_atom_site_fract_x
_atom_site_fract_y
_atom_site_fract_z
_atom_site_U_iso_or_equiv
_atom_site_adp_type
_atom_site_occupancy
_atom_site_site_symmetry_order
_atom_site_calc_flag
_atom_site_refinement_flags_posn
_atom_site_refinement_flags_adp
_atom_site_refinement_flags_occupancy
_atom_site_disorder_assembly
_atom_site_disorder_group
C1 C -0.0162(7) -0.1174(2) 0.7975(3) 0.0223(15) Uani 1 1 d . . . . .
C2 C 0.0303(7) -0.1031(3) 0.8463(3) 0.0223(13) Uani 1 1 d . . . . .
C3 C 0.0282(7) -0.1332(3) 0.8930(3) 0.0260(12) Uani 1 1 d . . . . .
C4 C -0.0685(8) -0.1646(3) 0.9012(4) 0.0307(13) Uani 1 1 d . . . . .
H4 H -0.141929 -0.168844 0.878473 0.037 Uiso 1 1 calc R U . . .
C5 C -0.0343(8) -0.1883(3) 0.9495(4) 0.0342(14) Uani 1 1 d . . . . .
H5 H -0.080040 -0.210883 0.963458 0.041 Uiso 1 1 calc R U . . .
C6 C 0.0830(8) -0.1710(3) 0.9725(4) 0.0345(14) Uani 1 1 d . . . . .
H6 H 0.126857 -0.180023 1.004552 0.041 Uiso 1 1 calc R U . . .
C7 C 0.1210(8) -0.1378(3) 0.9382(3) 0.0294(13) Uani 1 1 d . . . . .
H7 H 0.194772 -0.121359 0.943960 0.035 Uiso 1 1 calc R U . . .
C8 C -0.1318(8) -0.0650(3) 0.9667(4) 0.0396(15) Uani 1 1 d . . . . .
H8 H -0.124339 -0.044563 0.939475 0.048 Uiso 1 1 calc R U . . .
C9 C -0.2290(9) -0.0962(3) 0.9692(4) 0.0415(16) Uani 1 1 d . . . . .
H9 H -0.296573 -0.100180 0.943262 0.050 Uiso 1 1 calc R U . . .
C10 C -0.2068(9) -0.1199(3) 1.0172(4) 0.0427(16) Uani 1 1 d . . . . .
H10 H -0.257270 -0.142079 1.029306 0.051 Uiso 1 1 calc R U . . .
C11 C -0.0962(10) -0.1045(3) 1.0433(4) 0.0446(16) Uani 1 1 d . . . . .
H11 H -0.058723 -0.114980 1.075971 0.053 Uiso 1 1 calc R U . . .
C12 C -0.0484(10) -0.0707(3) 1.0136(4) 0.0426(16) Uani 1 1 d . . . . .
H12 H 0.025002 -0.054940 1.022875 0.051 Uiso 1 1 calc R U . . .
C13 C 0.0828(7) -0.0600(3) 0.8530(3) 0.0238(12) Uani 1 1 d . . . . .
C14 C 0.1316(7) -0.0401(3) 0.9022(4) 0.0287(13) Uani 1 1 d . . . . .
H14 H 0.135637 -0.052205 0.937017 0.034 Uiso 1 1 calc R U . . .
C15 C 0.1732(8) 0.0015(3) 0.8889(4) 0.0330(14) Uani 1 1 d . . . . .
H15 H 0.209039 0.021184 0.913654 0.040 Uiso 1 1 calc R U . . .
C16 C 0.1513(7) 0.0079(3) 0.8322(4) 0.0323(14) Uani 1 1 d . . . . .
H16 H 0.170101 0.032415 0.812934 0.039 Uiso 1 1 calc R U . . .
C17 C 0.0958(7) -0.0294(3) 0.8098(4) 0.0264(12) Uani 1 1 d . . . . .
H17 H 0.071350 -0.033575 0.772949 0.032 Uiso 1 1 calc R U . . .
C18 C 0.3664(7) -0.0961(3) 0.8263(4) 0.0353(15) Uani 1 1 d . . . . .
H18 H 0.329820 -0.122472 0.818134 0.042 Uiso 1 1 calc R U . . .
C19 C 0.4116(7) -0.0812(3) 0.8790(4) 0.0369(15) Uani 1 1 d . . . . .
H19 H 0.409283 -0.096510 0.911635 0.044 Uiso 1 1 calc R U . . .
C20 C 0.4594(8) -0.0406(3) 0.8742(4) 0.0418(16) Uani 1 1 d . . . . .
H20 H 0.494646 -0.023923 0.902633 0.050 Uiso 1 1 calc R U . . .
C21 C 0.4453(8) -0.0289(3) 0.8181(4) 0.0421(16) Uani 1 1 d . . . . .
H21 H 0.469753 -0.003064 0.803271 0.051 Uiso 1 1 calc R U . . .
C22 C 0.3880(7) -0.0629(3) 0.7887(4) 0.0378(15) Uani 1 1 d . . . . .
H22 H 0.367780 -0.063540 0.751108 0.045 Uiso 1 1 calc R U . . .
C23 C 0.1257(7) -0.1011(3) 0.6929(4) 0.0288(15) Uani 1 1 d . . . . .
H23 H 0.163548 -0.077548 0.710150 0.035 Uiso 1 1 calc R U . . .
C24 C 0.1572(7) -0.1436(3) 0.7039(4) 0.0281(15) Uani 1 1 d . . . . .
H24 H 0.219438 -0.153043 0.729813 0.034 Uiso 1 1 calc R U . . .
C25 C 0.0786(7) -0.1695(3) 0.6691(3) 0.0255(14) Uani 1 1 d . . . . .
H25 H 0.080217 -0.198972 0.667715 0.031 Uiso 1 1 calc R U . . .
C26 C -0.0032(7) -0.1425(3) 0.6367(3) 0.0259(15) Uani 1 1 d . . . . .
H26 H -0.065665 -0.151264 0.610397 0.031 Uiso 1 1 calc R U . . .
C27 C 0.0262(7) -0.1003(3) 0.6510(3) 0.0274(15) Uani 1 1 d . . . . .
H27 H -0.012695 -0.076127 0.635763 0.033 Uiso 1 1 calc R U . . .
C28 C -0.2609(6) -0.0487(3) 0.7533(3) 0.0232(14) Uani 1 1 d . . . . .
C29 C -0.2215(7) -0.0364(3) 0.8070(4) 0.0298(17) Uani 1 1 d . . . . .
H29 H -0.192757 -0.057043 0.832021 0.036 Uiso 1 1 calc R U . . .
C30 C -0.2242(7) 0.0052(3) 0.8234(4) 0.0325(17) Uani 1 1 d . . . . .
H30 H -0.194730 0.012469 0.858819 0.039 Uiso 1 1 calc R U . . .
C31 C -0.2697(8) 0.0359(3) 0.7883(4) 0.0344(18) Uani 1 1 d . . . . .
H31 H -0.272346 0.063995 0.799859 0.041 Uiso 1 1 calc R U . . .
C32 C -0.3123(8) 0.0251(3) 0.7351(4) 0.0336(18) Uani 1 1 d . . . . .
H32 H -0.343318 0.046138 0.711084 0.040 Uiso 1 1 calc R U . . .
C33 C -0.3089(7) -0.0162(3) 0.7178(4) 0.0280(16) Uani 1 1 d . . . . .
H33 H -0.338519 -0.022961 0.682219 0.034 Uiso 1 1 calc R U . . .
C34 C -0.3571(7) -0.1058(3) 0.6712(3) 0.0247(16) Uani 1 1 d . . . . .
C35 C -0.3140(7) -0.0950(3) 0.6204(3) 0.0256(18) Uani 1 1 d . . . . .
H35 H -0.229436 -0.086042 0.617705 0.031 Uiso 1 1 calc R U . . .
C36 C -0.3939(7) -0.0973(3) 0.5734(4) 0.0310(19) Uani 1 1 d . . . . .
H36 H -0.364027 -0.089200 0.539697 0.037 Uiso 1 1 calc R U . . .
C37 C -0.5201(8) -0.1118(3) 0.5770(4) 0.033(2) Uani 1 1 d . . . . .
H37 H -0.574403 -0.113694 0.545536 0.039 Uiso 1 1 calc R U . . .
C38 C -0.5636(8) -0.1234(3) 0.6272(4) 0.035(2) Uani 1 1 d . . . . .
H38 H -0.646747 -0.133823 0.629409 0.042 Uiso 1 1 calc R U . . .
C39 C -0.4856(7) -0.1196(3) 0.6738(4) 0.0294(19) Uani 1 1 d . . . . .
H39 H -0.517710 -0.126245 0.707672 0.035 Uiso 1 1 calc R U . . .
C40 C -0.3263(7) -0.1343(3) 0.7837(3) 0.0255(16) Uani 1 1 d . . . . .
H40A H -0.283914 -0.129269 0.819513 0.031 Uiso 1 1 calc R U . . .
H40B H -0.415515 -0.125707 0.785243 0.031 Uiso 1 1 calc R U . . .
C41 C -0.3192(7) -0.1809(3) 0.7696(3) 0.0245(16) Uani 1 1 d . . . . .
H41A H -0.386625 -0.187889 0.742115 0.029 Uiso 1 1 calc R U . . .
H41B H -0.332628 -0.197760 0.802139 0.029 Uiso 1 1 calc R U . . .
C42 C -0.0873(7) -0.2308(3) 0.7918(3) 0.0261(15) Uani 1 1 d . . . . .
C43 C 0.0399(8) -0.2260(3) 0.8123(4) 0.0312(18) Uani 1 1 d . . . . .
H43 H 0.089036 -0.203667 0.799878 0.037 Uiso 1 1 calc R U . . .
C44 C 0.0931(9) -0.2535(3) 0.8503(4) 0.0374(19) Uani 1 1 d . . . . .
H44 H 0.177618 -0.249723 0.863615 0.045 Uiso 1 1 calc R U . . .
C45 C 0.0212(9) -0.2872(3) 0.8690(4) 0.044(2) Uani 1 1 d . . . . .
H45 H 0.056711 -0.305963 0.895022 0.053 Uiso 1 1 calc R U . . .
C46 C -0.1009(9) -0.2924(3) 0.8488(4) 0.043(2) Uani 1 1 d . . . . .
H46 H -0.148441 -0.315216 0.860921 0.052 Uiso 1 1 calc R U . . .
C47 C -0.1571(9) -0.2650(3) 0.8111(4) 0.035(2) Uani 1 1 d . . . . .
H47 H -0.241833 -0.269215 0.798314 0.043 Uiso 1 1 calc R U . . .
C48 C -0.1912(8) -0.2259(3) 0.6821(4) 0.0330(17) Uani 1 1 d . . . . .
C49 C -0.1162(9) -0.2611(3) 0.6709(4) 0.044(2) Uani 1 1 d . . . . .
H49 H -0.056741 -0.271421 0.697491 0.053 Uiso 1 1 calc R U . . .
C50 C -0.1304(11) -0.2807(4) 0.6205(5) 0.059(3) Uani 1 1 d . . . . .
H50 H -0.077546 -0.303620 0.613115 0.070 Uiso 1 1 calc R U . . .
C51 C -0.2185(10) -0.2678(4) 0.5814(5) 0.059(3) Uani 1 1 d . . . . .
H51 H -0.226052 -0.281804 0.547776 0.071 Uiso 1 1 calc R U . . .
C52 C -0.2972(10) -0.2338(3) 0.5916(4) 0.051(2) Uani 1 1 d . . . . .
H52 H -0.359183 -0.225130 0.565053 0.061 Uiso 1 1 calc R U . . .
C53 C -0.2840(9) -0.2127(3) 0.6411(4) 0.0386(19) Uani 1 1 d . . . . .
H53 H -0.336509 -0.189541 0.647638 0.046 Uiso 1 1 calc R U . . .
C54 C 0.4247(7) 0.1147(3) 0.6073(3) 0.0209(14) Uani 1 1 d . . . . .
C55 C 0.3261(6) 0.1307(3) 0.5724(3) 0.0211(15) Uani 1 1 d . . . . .
H55 H 0.331533 0.158531 0.559886 0.025 Uiso 1 1 calc R U . . .
C56 C 0.2203(7) 0.1063(3) 0.5559(3) 0.0205(14) Uani 1 1 d . . . . .
C57 C 0.2076(7) 0.0652(3) 0.5727(3) 0.0213(15) Uani 1 1 d . . . . .
H57 H 0.137458 0.048814 0.560408 0.026 Uiso 1 1 calc R U . . .
C58 C 0.3029(7) 0.0485(3) 0.6086(3) 0.0236(14) Uani 1 1 d . . . . .
C59 C 0.4084(7) 0.0728(3) 0.6254(3) 0.0237(16) Uani 1 1 d . . . . .
H59 H 0.470760 0.060970 0.649460 0.028 Uiso 1 1 calc R U . . .
C60 C 0.1159(7) 0.1242(3) 0.5182(3) 0.0253(11) Uani 1 1 d . . . . .
C62 C 0.6796(7) 0.1136(3) 0.6334(3) 0.0221(14) Uani 1 1 d . . . . .
C63 C 0.6964(7) 0.0799(2) 0.5970(3) 0.0246(16) Uani 1 1 d . . . . .
H63 H 0.632277 0.074061 0.570026 0.030 Uiso 1 1 calc R U . . .
C64 C 0.8076(7) 0.0546(3) 0.6001(4) 0.0287(15) Uani 1 1 d . . . . .
C65 C 0.9049(7) 0.0626(3) 0.6402(4) 0.0343(18) Uani 1 1 d . . . . .
H65 H 0.977468 0.045437 0.643458 0.041 Uiso 1 1 calc R U . . .
C66 C 0.8910(7) 0.0964(3) 0.6745(4) 0.0307(16) Uani 1 1 d . . . . .
C67 C 0.7811(7) 0.1210(3) 0.6721(4) 0.0284(17) Uani 1 1 d . . . . .
H67 H 0.774251 0.143170 0.697048 0.034 Uiso 1 1 calc R U . . .
C68 C 0.8216(9) 0.0203(3) 0.5601(4) 0.0420(14) Uani 1 1 d . . . . .
C69 C 0.9958(8) 0.1057(4) 0.7173(4) 0.0457(15) Uani 1 1 d . . . . .
C70 C 0.5224(6) 0.1618(3) 0.6905(3) 0.0202(13) Uani 1 1 d . . . . .
C71 C 0.5829(7) 0.1987(3) 0.7108(3) 0.0245(16) Uani 1 1 d . . . . .
H71 H 0.636164 0.213307 0.687857 0.029 Uiso 1 1 calc R U . . .
C72 C 0.5681(7) 0.2147(3) 0.7634(3) 0.0285(15) Uani 1 1 d . . . . .
C73 C 0.4902(7) 0.1932(3) 0.7986(4) 0.0321(18) Uani 1 1 d . . . . .
H73 H 0.478514 0.203548 0.833756 0.038 Uiso 1 1 calc R U . . .
C74 C 0.4308(7) 0.1565(3) 0.7810(4) 0.0312(16) Uani 1 1 d . . . . .
C75 C 0.4459(7) 0.1409(3) 0.7282(3) 0.0241(15) Uani 1 1 d . . . . .
H75 H 0.404255 0.115861 0.717449 0.029 Uiso 1 1 calc R U . . .
C76 C 0.6378(8) 0.2537(3) 0.7805(4) 0.0381(13) Uani 1 1 d . . . . .
C77 C 0.3515(9) 0.1308(3) 0.8181(4) 0.0452(15) Uani 1 1 d . . . . .
C78 C 0.5742(6) 0.1824(2) 0.5873(3) 0.0190(13) Uani 1 1 d . . . . .
C79 C 0.5061(7) 0.2206(3) 0.5899(3) 0.0243(16) Uani 1 1 d . . . . .
H79 H 0.442497 0.222880 0.615161 0.029 Uiso 1 1 calc R U . . .
C80 C 0.5289(7) 0.2549(3) 0.5567(4) 0.0286(16) Uani 1 1 d . . . . .
C81 C 0.6196(7) 0.2527(3) 0.5168(4) 0.0302(17) Uani 1 1 d . . . . .
H81 H 0.634968 0.275609 0.493966 0.036 Uiso 1 1 calc R U . . .
C82 C 0.6858(7) 0.2149(3) 0.5125(3) 0.0255(15) Uani 1 1 d . . . . .
C83 C 0.6644(7) 0.1812(3) 0.5475(3) 0.0219(15) Uani 1 1 d . . . . .
H83 H 0.712877 0.156608 0.544107 0.026 Uiso 1 1 calc R U . . .
C84 C 0.4580(10) 0.2950(3) 0.5647(5) 0.0511(16) Uani 1 1 d . . . . .
C85 C 0.7859(8) 0.2115(3) 0.4708(4) 0.0379(14) Uani 1 1 d . . . . .
C86 C 0.3905(11) -0.0629(4) 1.0665(6) 0.083(4) Uani 1 1 d . . . . .
H86 H 0.415996 -0.050859 1.102572 0.099 Uiso 1 1 calc R U . . .
F1 F 0.0073(4) 0.13114(17) 0.5441(2) 0.0381(12) Uani 1 1 d . . . . .
F2 F 0.0825(4) 0.09780(16) 0.4768(2) 0.0374(11) Uani 1 1 d . . . . .
F3 F 0.1462(4) 0.16109(16) 0.4958(2) 0.0404(12) Uani 1 1 d . . . . .
F4 F 0.2322(14) -0.0222(3) 0.5981(5) 0.088(4) Uani 0.666(12) 1 d D . P A 1
F5 F 0.2170(13) 0.0043(3) 0.6749(5) 0.088(4) Uani 0.666(12) 1 d D . P A 1
F6 F 0.3942(7) -0.0133(3) 0.6506(5) 0.061(3) Uani 0.666(12) 1 d D . P A 1
C61 C 0.2905(8) 0.0050(3) 0.6311(4) 0.0360(14) Uani 1 1 d D . . . .
F4' F 0.1794(13) -0.0118(6) 0.6186(8) 0.047(4) Uani 0.334(12) 1 d D . P A 2
F5' F 0.3121(19) 0.0016(5) 0.6833(5) 0.048(3) Uani 0.334(12) 1 d D . P A 2
F6' F 0.3757(17) -0.0189(5) 0.6073(9) 0.060(4) Uani 0.334(12) 1 d D . P A 2
F7 F 0.9009(6) -0.0106(2) 0.5801(3) 0.0747(17) Uani 1 1 d . . . . .
F8 F 0.8765(6) 0.03253(19) 0.5151(3) 0.0666(16) Uani 1 1 d . . . . .
F9 F 0.7135(5) 0.0014(2) 0.5451(3) 0.0740(19) Uani 1 1 d . . . . .
F10 F 1.0065(6) 0.0759(2) 0.7552(3) 0.0832(19) Uani 1 1 d . . . . .
F11 F 0.9832(5) 0.1423(2) 0.7434(3) 0.0696(17) Uani 1 1 d . . . . .
F12 F 1.1112(4) 0.10783(19) 0.6956(2) 0.0548(14) Uani 1 1 d . . . . .
F13 F 0.5912(5) 0.27221(17) 0.8243(2) 0.0506(14) Uani 1 1 d . . . . .
F14 F 0.6346(5) 0.28388(18) 0.7412(2) 0.0536(13) Uani 1 1 d . . . . .
F15 F 0.7609(4) 0.24611(18) 0.7929(3) 0.0554(15) Uani 1 1 d . . . . .
F16 F 0.3618(5) 0.14478(19) 0.8699(2) 0.0509(14) Uani 1 1 d . . . . .
F17 F 0.2278(5) 0.1326(2) 0.8037(2) 0.0789(19) Uani 1 1 d . . . . .
F18 F 0.3851(7) 0.0904(2) 0.8197(3) 0.0809(19) Uani 1 1 d . . . . .
F19 F 0.3311(6) 0.28905(19) 0.5683(3) 0.083(2) Uani 1 1 d . . . . .
F20 F 0.4921(7) 0.3135(2) 0.6113(3) 0.0863(19) Uani 1 1 d . . . . .
F21 F 0.4712(8) 0.3241(2) 0.5262(3) 0.096(2) Uani 1 1 d . . . . .
F22 F 0.9022(4) 0.22109(19) 0.4916(2) 0.0541(14) Uani 1 1 d . . . . .
F23 F 0.7668(6) 0.2375(3) 0.4284(3) 0.091(2) Uani 1 1 d . . . . .
F24 F 0.7986(5) 0.1723(2) 0.4518(3) 0.0642(16) Uani 1 1 d . . . . .
P1 P -0.24836(18) -0.10283(7) 0.73185(9) 0.0220(5) Uani 1 1 d . . . . .
P2 P -0.16031(19) -0.19390(7) 0.74293(9) 0.0244(5) Uani 1 1 d . . . . .
Fe1 Fe -0.05601(11) -0.12482(4) 0.96698(5) 0.0304(3) Uani 1 1 d . . . . .
Fe2 Fe 0.27045(10) -0.04309(4) 0.84721(5) 0.0264(3) Uani 1 1 d . . . . .
Ru1 Ru -0.04872(5) -0.13294(2) 0.72536(3) 0.01991(19) Uani 1 1 d . . . . .
Cl1 Cl 0.2958(4) -0.10524(15) 1.0793(2) 0.1197(14) Uani 1 1 d . . . . .
Cl2 Cl 0.3098(4) -0.02300(15) 1.03107(18) 0.1069(13) Uani 1 1 d . . . . .
Cl3 Cl 0.5295(4) -0.07468(16) 1.03663(19) 0.1199(15) Uani 1 1 d . . . . .
B1 B 0.5495(8) 0.1433(3) 0.6294(4) 0.0238(10) Uani 1 1 d . . . . .

loop_
_atom_site_aniso_label
_atom_site_aniso_U_11
_atom_site_aniso_U_22
_atom_site_aniso_U_33
_atom_site_aniso_U_23
_atom_site_aniso_U_13
_atom_site_aniso_U_12
C1 0.022(3) 0.021(4) 0.025(2) 0.005(2) 0.010(2) 0.003(3)
C2 0.015(3) 0.027(2) 0.026(2) 0.0006(17) 0.009(2) 0.008(2)
C3 0.027(3) 0.027(3) 0.024(2) 0.000(2) 0.0085(19) 0.006(2)
C4 0.032(3) 0.031(3) 0.031(3) 0.002(2) 0.012(2) 0.004(2)
C5 0.043(3) 0.030(3) 0.031(4) 0.003(2) 0.014(3) 0.007(2)
C6 0.044(3) 0.031(3) 0.030(4) 0.004(3) 0.009(2) 0.010(2)
C7 0.033(3) 0.028(3) 0.027(3) 0.002(3) 0.0055(19) 0.009(2)
C8 0.048(3) 0.034(3) 0.040(4) 0.004(3) 0.030(3) 0.011(2)
C9 0.043(3) 0.037(4) 0.047(4) 0.009(3) 0.028(2) 0.012(2)
C10 0.057(3) 0.032(4) 0.042(4) 0.004(3) 0.030(3) 0.009(2)
C11 0.065(4) 0.035(4) 0.035(3) 0.000(2) 0.026(3) 0.007(3)
C12 0.059(4) 0.032(3) 0.039(4) -0.002(3) 0.025(3) 0.006(3)
C13 0.017(2) 0.026(2) 0.029(3) -0.0009(19) 0.010(2) 0.0075(19)
C14 0.024(3) 0.030(3) 0.033(3) -0.003(2) 0.008(2) 0.003(2)
C15 0.029(3) 0.030(3) 0.041(3) -0.004(2) 0.012(3) 0.001(2)
C16 0.027(3) 0.029(3) 0.042(3) 0.001(2) 0.014(3) 0.003(2)
C17 0.019(2) 0.028(3) 0.034(3) 0.002(2) 0.013(2) 0.008(2)
C18 0.014(3) 0.047(3) 0.046(4) -0.005(3) 0.006(2) 0.009(2)
C19 0.018(3) 0.051(4) 0.042(3) 0.002(3) 0.003(3) 0.006(2)
C20 0.023(2) 0.053(4) 0.050(4) -0.005(3) 0.004(3) 0.000(2)
C21 0.021(3) 0.052(4) 0.054(4) 0.005(3) 0.012(3) 0.004(3)
C22 0.015(3) 0.059(4) 0.040(3) 0.001(3) 0.008(2) 0.012(3)
C23 0.020(3) 0.039(3) 0.029(3) 0.004(3) 0.014(2) 0.001(2)
C24 0.016(3) 0.042(3) 0.027(3) 0.008(3) 0.013(2) 0.003(2)
C25 0.017(3) 0.036(3) 0.024(3) 0.006(2) 0.016(2) 0.006(2)
C26 0.018(3) 0.036(3) 0.024(3) 0.008(2) 0.013(2) 0.003(2)
C27 0.020(3) 0.035(3) 0.029(3) 0.009(3) 0.015(2) 0.002(2)
C28 0.012(3) 0.030(3) 0.029(3) 0.004(2) 0.011(2) 0.004(2)
C29 0.028(4) 0.033(3) 0.029(3) 0.002(3) 0.009(3) 0.006(3)
C30 0.023(4) 0.035(3) 0.040(4) -0.003(2) 0.009(3) 0.005(3)
C31 0.029(4) 0.031(3) 0.044(4) -0.002(3) 0.008(3) 0.002(3)
C32 0.030(4) 0.028(3) 0.043(4) 0.002(3) 0.007(3) 0.003(3)
C33 0.023(4) 0.028(3) 0.033(3) 0.005(2) 0.005(3) 0.003(3)
C34 0.020(2) 0.027(4) 0.027(3) 0.004(2) 0.010(2) 0.005(3)
C35 0.017(3) 0.035(5) 0.026(3) 0.006(3) 0.0074(19) 0.005(3)
C36 0.025(3) 0.040(5) 0.028(3) 0.003(3) 0.003(2) 0.004(3)
C37 0.026(3) 0.043(5) 0.029(3) -0.005(3) 0.003(2) 0.001(3)
C38 0.025(3) 0.047(6) 0.033(3) 0.000(3) 0.006(2) 0.003(3)
C39 0.022(3) 0.039(5) 0.028(3) 0.003(3) 0.011(2) 0.001(3)
C40 0.016(3) 0.033(3) 0.027(3) 0.005(3) 0.008(3) -0.001(3)
C41 0.020(3) 0.033(3) 0.022(4) 0.006(3) 0.008(3) -0.001(3)
C42 0.033(2) 0.020(3) 0.028(3) 0.001(3) 0.018(2) 0.009(2)
C43 0.032(3) 0.028(4) 0.036(4) 0.005(3) 0.016(3) 0.011(3)
C44 0.047(3) 0.030(4) 0.036(5) 0.004(3) 0.012(3) 0.017(3)
C45 0.058(3) 0.037(4) 0.038(5) 0.011(4) 0.015(3) 0.013(3)
C46 0.057(3) 0.031(5) 0.044(5) 0.014(4) 0.019(3) 0.010(3)
C47 0.043(3) 0.026(4) 0.039(5) 0.009(3) 0.017(3) 0.004(3)
C48 0.040(4) 0.033(4) 0.028(3) 0.000(3) 0.017(3) -0.007(3)
C49 0.051(5) 0.037(4) 0.046(4) -0.009(3) 0.019(3) -0.003(3)
C50 0.066(6) 0.058(6) 0.054(5) -0.022(4) 0.021(4) -0.005(4)
C51 0.068(5) 0.056(5) 0.054(5) -0.021(4) 0.014(4) -0.020(4)
C52 0.064(5) 0.059(5) 0.030(4) -0.005(4) 0.014(3) -0.016(4)
C53 0.046(4) 0.042(5) 0.029(3) 0.003(3) 0.011(3) -0.011(3)
C54 0.018(2) 0.026(3) 0.020(3) -0.002(2) 0.006(2) -0.0006(19)
C55 0.019(2) 0.025(3) 0.019(4) -0.003(3) 0.006(2) 0.001(2)
C56 0.018(2) 0.025(3) 0.020(3) -0.002(2) 0.006(2) 0.0024(19)
C57 0.020(3) 0.025(3) 0.020(4) -0.002(2) 0.007(2) 0.002(2)
C58 0.020(2) 0.025(2) 0.026(4) 0.001(2) 0.004(2) 0.0001(17)
C59 0.021(3) 0.027(3) 0.023(4) 0.001(3) 0.005(3) -0.001(2)
C60 0.021(2) 0.029(2) 0.026(3) 0.0003(17) 0.0017(16) 0.0034(19)
C62 0.018(2) 0.023(3) 0.026(3) 0.005(2) 0.008(2) -0.004(2)
C63 0.024(3) 0.023(3) 0.028(4) 0.005(3) 0.007(2) -0.003(2)
C64 0.026(3) 0.024(3) 0.037(3) 0.008(2) 0.011(2) -0.001(2)
C65 0.023(3) 0.042(4) 0.039(4) 0.007(3) 0.010(2) 0.006(3)
C66 0.020(2) 0.042(4) 0.031(3) 0.009(2) 0.006(2) 0.002(2)
C67 0.019(2) 0.036(4) 0.030(4) 0.001(3) 0.004(2) -0.001(2)
C68 0.036(3) 0.033(3) 0.059(3) -0.007(2) 0.018(2) -0.002(2)
C69 0.026(2) 0.071(4) 0.039(3) 0.005(2) -0.0041(19) 0.006(3)
C70 0.011(3) 0.027(3) 0.022(2) 0.0013(19) 0.000(2) 0.002(2)
C71 0.017(3) 0.031(3) 0.025(3) -0.003(2) 0.005(3) -0.002(3)
C72 0.023(3) 0.038(3) 0.026(3) -0.006(2) 0.006(2) -0.004(3)
C73 0.028(4) 0.042(3) 0.027(3) -0.005(3) 0.010(3) -0.005(3)
C74 0.025(3) 0.041(3) 0.027(3) -0.001(2) 0.007(2) -0.005(3)
C75 0.017(3) 0.031(4) 0.025(3) 0.003(2) 0.003(2) 0.001(3)
C76 0.028(2) 0.043(3) 0.044(3) -0.0165(18) 0.010(2) -0.009(2)
C77 0.051(3) 0.055(3) 0.032(3) -0.006(3) 0.015(2) -0.026(3)
C78 0.013(3) 0.025(2) 0.020(3) -0.004(2) 0.001(2) -0.0018(19)
C79 0.019(3) 0.028(3) 0.026(4) -0.001(2) 0.005(3) 0.003(2)
C80 0.029(3) 0.028(3) 0.029(4) 0.001(2) 0.006(3) 0.002(2)
C81 0.032(4) 0.030(3) 0.029(4) 0.000(3) 0.008(3) -0.002(3)
C82 0.024(3) 0.030(3) 0.022(3) -0.002(2) 0.005(2) -0.005(2)
C83 0.020(3) 0.026(3) 0.020(3) -0.005(2) 0.004(2) -0.002(2)
C84 0.062(3) 0.031(3) 0.063(4) 0.007(2) 0.030(3) 0.016(3)
C85 0.034(2) 0.052(3) 0.029(3) 0.001(2) 0.0158(19) -0.002(2)
C86 0.065(6) 0.088(8) 0.094(10) 0.010(7) 0.003(7) 0.003(6)
F1 0.0234(19) 0.058(3) 0.033(3) 0.007(2) 0.0040(18) 0.014(2)
F2 0.040(3) 0.042(3) 0.029(2) -0.005(2) -0.0069(19) 0.001(2)
F3 0.032(2) 0.038(2) 0.051(3) 0.016(2) -0.010(2) -0.0035(19)
F4 0.121(8) 0.033(4) 0.103(7) 0.015(4) -0.051(6) -0.023(5)
F5 0.100(8) 0.067(6) 0.103(6) 0.052(5) 0.064(6) 0.031(6)
F6 0.036(3) 0.045(5) 0.101(8) 0.035(5) -0.007(4) 0.003(3)
C61 0.027(3) 0.028(2) 0.053(4) 0.013(2) 0.002(2) -0.0012(18)
F4' 0.037(4) 0.038(7) 0.064(8) 0.031(7) -0.008(5) -0.012(4)
F5' 0.066(9) 0.022(7) 0.055(4) 0.016(4) -0.006(4) -0.014(6)
F6' 0.063(7) 0.035(5) 0.086(8) 0.036(7) 0.038(7) 0.020(6)
F7 0.085(3) 0.052(3) 0.088(5) -0.007(3) 0.012(3) 0.031(3)
F8 0.088(4) 0.055(4) 0.060(3) -0.014(3) 0.037(3) -0.008(3)
F9 0.045(2) 0.062(4) 0.116(5) -0.049(3) 0.020(3) -0.013(2)
F10 0.056(3) 0.113(4) 0.077(4) 0.046(4) -0.032(3) -0.021(3)
F11 0.039(3) 0.098(4) 0.069(4) -0.028(3) -0.022(3) 0.013(3)
F12 0.0236(19) 0.078(4) 0.063(4) -0.007(3) -0.003(2) -0.005(2)
F13 0.049(3) 0.051(3) 0.054(3) -0.027(2) 0.017(2) -0.012(2)
F14 0.063(3) 0.045(3) 0.053(3) -0.011(2) 0.003(2) -0.021(2)
F15 0.0295(19) 0.054(4) 0.082(4) -0.027(3) 0.001(2) -0.008(2)
F16 0.058(3) 0.068(4) 0.028(2) -0.003(2) 0.015(2) -0.014(3)
F17 0.050(2) 0.144(6) 0.043(3) 0.015(4) 0.009(2) -0.044(3)
F18 0.129(5) 0.052(3) 0.067(4) 0.002(3) 0.063(4) -0.017(3)
F19 0.058(3) 0.043(4) 0.153(6) 0.019(4) 0.035(3) 0.028(2)
F20 0.126(5) 0.046(4) 0.089(4) -0.022(3) 0.021(4) 0.018(4)
F21 0.137(5) 0.054(4) 0.104(4) 0.039(3) 0.076(4) 0.047(4)
F22 0.032(2) 0.073(4) 0.058(4) -0.010(3) 0.019(2) -0.008(2)
F23 0.075(4) 0.139(5) 0.063(4) 0.057(4) 0.044(3) 0.051(4)
F24 0.062(3) 0.068(3) 0.067(4) -0.030(3) 0.046(3) -0.019(3)
P1 0.0168(10) 0.0278(12) 0.0222(12) 0.0033(10) 0.0080(9) 0.0036(9)
P2 0.0216(10) 0.0248(12) 0.0277(13) -0.0003(10) 0.0111(9) -0.0002(9)
Fe1 0.0388(7) 0.0289(8) 0.0250(8) 0.0031(6) 0.0146(6) 0.0060(6)
Fe2 0.0189(6) 0.0286(7) 0.0324(8) 0.0000(6) 0.0076(5) 0.0011(5)
Ru1 0.0154(3) 0.0241(4) 0.0209(4) 0.0032(3) 0.0079(3) 0.0020(3)
Cl1 0.119(3) 0.114(3) 0.126(4) -0.023(3) 0.007(3) -0.022(3)
Cl2 0.096(3) 0.124(3) 0.098(3) -0.003(2) -0.018(2) 0.010(2)
Cl3 0.109(3) 0.141(4) 0.110(4) 0.002(3) 0.017(3) 0.023(3)
B1 0.020(2) 0.027(2) 0.025(2) -0.0009(17) 0.0038(18) -0.0020(16)

loop_
_atom_type_symbol
_atom_type_description
_atom_type_scat_dispersion_real
_atom_type_scat_dispersion_imag
_atom_type_scat_source
C C 0.0033 0.0016 'International Tables Vol C Tables 4.2.6.8 and 6.1.1.4'
H H 0.0000 0.0000 'International Tables Vol C Tables 4.2.6.8 and 6.1.1.4'
F F 0.0171 0.0103 'International Tables Vol C Tables 4.2.6.8 and 6.1.1.4'
P P 0.1023 0.0942 'International Tables Vol C Tables 4.2.6.8 and 6.1.1.4'
Fe Fe 0.3463 0.8444 'International Tables Vol C Tables 4.2.6.8 and 6.1.1.4'
Ru Ru -1.2594 0.8363 'International Tables Vol C Tables 4.2.6.8 and 6.1.1.4'
Cl Cl 0.1484 0.1585 'International Tables Vol C Tables 4.2.6.8 and 6.1.1.4'
B B 0.0013 0.0007 'International Tables Vol C Tables 4.2.6.8 and 6.1.1.4'

loop_
_exptl_crystal_face_index_h
_exptl_crystal_face_index_k
_exptl_crystal_face_index_l
_exptl_crystal_face_perp_dist
0 -1 2 0.0336
-1 -44 -5 0.0111
1 44 6 0.0477
0 -1 -2 0.0097
0 1 2 0.0468
2 0 -1 0.2642
-2 0 1 0.2594
0 1 -2 0.0176

loop_
_geom_angle_atom_site_label_1
_geom_angle_atom_site_label_2
_geom_angle_atom_site_label_3
_geom_angle
_geom_angle_site_symmetry_1
_geom_angle_site_symmetry_3
_geom_angle_publ_flag
C2 C1 Ru1 168.2(6) . . ?
C1 C2 C13 121.7(7) . . ?
C1 C2 C3 116.7(8) . . ?
C13 C2 C3 121.6(7) . . ?
C4 C3 C7 106.0(7) . . ?
C4 C3 C2 125.9(7) . . ?
C7 C3 C2 128.2(7) . . ?
C4 C3 Fe1 68.5(5) . . ?
C7 C3 Fe1 69.0(5) . . ?
C2 C3 Fe1 127.9(6) . . ?
C5 C4 C3 109.2(8) . . ?
C5 C4 Fe1 70.6(5) . . ?
C3 C4 Fe1 70.6(5) . . ?
C5 C4 H4 125.4 . . ?
C3 C4 H4 125.4 . . ?
Fe1 C4 H4 125.1 . . ?
C4 C5 C6 107.2(8) . . ?
C4 C5 Fe1 68.7(5) . . ?
C6 C5 Fe1 69.4(5) . . ?
C4 C5 H5 126.4 . . ?
C6 C5 H5 126.4 . . ?
Fe1 C5 H5 127.1 . . ?
C7 C6 C5 108.3(8) . . ?
C7 C6 Fe1 69.8(5) . . ?
C5 C6 Fe1 70.0(5) . . ?
C7 C6 H6 125.9 . . ?
C5 C6 H6 125.9 . . ?
Fe1 C6 H6 125.9 . . ?
C6 C7 C3 109.3(8) . . ?
C6 C7 Fe1 70.0(5) . . ?
C3 C7 Fe1 70.1(4) . . ?
C6 C7 H7 125.3 . . ?
C3 C7 H7 125.3 . . ?
Fe1 C7 H7 126.1 . . ?
C12 C8 C9 106.7(9) . . ?
C12 C8 Fe1 69.9(5) . . ?
C9 C8 Fe1 68.7(5) . . ?
C12 C8 H8 126.6 . . ?
C9 C8 H8 126.6 . . ?
Fe1 C8 H8 126.3 . . ?
C10 C9 C8 108.7(9) . . ?
C10 C9 Fe1 70.9(5) . . ?
C8 C9 Fe1 70.6(5) . . ?
C10 C9 H9 125.7 . . ?
C8 C9 H9 125.7 . . ?
Fe1 C9 H9 124.4 . . ?
C11 C10 C9 107.1(9) . . ?
C11 C10 Fe1 69.7(5) . . ?
C9 C10 Fe1 68.8(5) . . ?
C11 C10 H10 126.4 . . ?
C9 C10 H10 126.4 . . ?
Fe1 C10 H10 126.6 . . ?
C10 C11 C12 110.1(10) . . ?
C10 C11 Fe1 70.9(6) . . ?
C12 C11 Fe1 70.6(6) . . ?
C10 C11 H11 124.9 . . ?
C12 C11 H11 124.9 . . ?
Fe1 C11 H11 125.1 . . ?
C11 C12 C8 107.3(9) . . ?
C11 C12 Fe1 69.4(6) . . ?
C8 C12 Fe1 69.8(6) . . ?
C11 C12 H12 126.3 . . ?
C8 C12 H12 126.3 . . ?
Fe1 C12 H12 126.0 . . ?
C14 C13 C17 106.1(7) . . ?
C14 C13 C2 128.0(8) . . ?
C17 C13 C2 125.9(8) . . ?
C14 C13 Fe2 68.9(4) . . ?
C17 C13 Fe2 69.3(4) . . ?
C2 C13 Fe2 125.9(5) . . ?
C15 C14 C13 108.3(8) . . ?
C15 C14 Fe2 69.9(5) . . ?
C13 C14 Fe2 70.0(5) . . ?
C15 C14 H14 125.8 . . ?
C13 C14 H14 125.8 . . ?
Fe2 C14 H14 125.8 . . ?
C16 C15 C14 108.7(8) . . ?
C16 C15 Fe2 70.6(5) . . ?
C14 C15 Fe2 69.1(5) . . ?
C16 C15 H15 125.6 . . ?
C14 C15 H15 125.6 . . ?
Fe2 C15 H15 126.3 . . ?
C15 C16 C17 107.8(8) . . ?
C15 C16 Fe2 69.3(5) . . ?
C17 C16 Fe2 69.4(5) . . ?
C15 C16 H16 126.1 . . ?
C17 C16 H16 126.1 . . ?
Fe2 C16 H16 126.8 . . ?
C16 C17 C13 109.1(8) . . ?
C16 C17 Fe2 70.3(5) . . ?
C13 C17 Fe2 69.3(4) . . ?
C16 C17 H17 125.4 . . ?
C13 C17 H17 125.4 . . ?
Fe2 C17 H17 126.5 . . ?
C22 C18 C19 106.5(9) . . ?
C22 C18 Fe2 69.6(5) . . ?
C19 C18 Fe2 69.3(5) . . ?
C22 C18 H18 126.7 . . ?
C19 C18 H18 126.7 . . ?
Fe2 C18 H18 126.0 . . ?
C20 C19 C18 109.3(9) . . ?
C20 C19 Fe2 71.0(5) . . ?
C18 C19 Fe2 69.5(5) . . ?
C20 C19 H19 125.3 . . ?
C18 C19 H19 125.3 . . ?
Fe2 C19 H19 125.8 . . ?
C19 C20 C21 107.8(9) . . ?
C19 C20 Fe2 69.3(5) . . ?
C21 C20 Fe2 69.5(5) . . ?
C19 C20 H20 126.1 . . ?
C21 C20 H20 126.1 . . ?
Fe2 C20 H20 126.7 . . ?
C22 C21 C20 108.2(9) . . ?
C22 C21 Fe2 69.3(5) . . ?
C20 C21 Fe2 69.9(5) . . ?
C22 C21 H21 125.9 . . ?
C20 C21 H21 125.9 . . ?
Fe2 C21 H21 126.5 . . ?
C21 C22 C18 108.2(9) . . ?
C21 C22 Fe2 70.3(5) . . ?
C18 C22 Fe2 69.5(5) . . ?
C21 C22 H22 125.9 . . ?
C18 C22 H22 125.9 . . ?
Fe2 C22 H22 125.9 . . ?
C24 C23 C27 108.1(8) . . ?
C24 C23 Ru1 72.1(5) . . ?
C27 C23 Ru1 71.8(4) . . ?
C24 C23 H23 125.9 . . ?
C27 C23 H23 125.9 . . ?
Ru1 C23 H23 121.8 . . ?
C23 C24 C25 108.4(7) . . ?
C23 C24 Ru1 71.8(4) . . ?
C25 C24 Ru1 72.3(4) . . ?
C23 C24 H24 125.8 . . ?
C25 C24 H24 125.8 . . ?
Ru1 C24 H24 121.8 . . ?
C24 C25 C26 107.7(8) . . ?
C24 C25 Ru1 71.5(4) . . ?
C26 C25 Ru1 71.3(4) . . ?
C24 C25 H25 126.2 . . ?
C26 C25 H25 126.2 . . ?
Ru1 C25 H25 122.7 . . ?
C27 C26 C25 108.1(8) . . ?
C27 C26 Ru1 71.9(5) . . ?
C25 C26 Ru1 72.2(5) . . ?
C27 C26 H26 125.9 . . ?
C25 C26 H26 125.9 . . ?
Ru1 C26 H26 121.7 . . ?
C26 C27 C23 107.7(8) . . ?
C26 C27 Ru1 71.9(5) . . ?
C23 C27 Ru1 71.5(5) . . ?
C26 C27 H27 126.2 . . ?
C23 C27 H27 126.2 . . ?
Ru1 C27 H27 122.2 . . ?
C29 C28 C33 116.6(8) . . ?
C29 C28 P1 120.8(6) . . ?
C33 C28 P1 122.6(7) . . ?
C30 C29 C28 121.7(8) . . ?
C30 C29 H29 119.2 . . ?
C28 C29 H29 119.2 . . ?
C31 C30 C29 120.5(9) . . ?
C31 C30 H30 119.7 . . ?
C29 C30 H30 119.7 . . ?
C30 C31 C32 119.8(9) . . ?
C30 C31 H31 120.1 . . ?
C32 C31 H31 120.1 . . ?
C33 C32 C31 120.4(9) . . ?
C33 C32 H32 119.8 . . ?
C31 C32 H32 119.8 . . ?
C32 C33 C28 120.9(9) . . ?
C32 C33 H33 119.6 . . ?
C28 C33 H33 119.6 . . ?
C35 C34 C39 117.9(7) . . ?
C35 C34 P1 119.9(6) . . ?
C39 C34 P1 122.1(6) . . ?
C36 C35 C34 121.3(7) . . ?
C36 C35 H35 119.3 . . ?
C34 C35 H35 119.3 . . ?
C35 C36 C37 119.6(8) . . ?
C35 C36 H36 120.2 . . ?
C37 C36 H36 120.2 . . ?
C38 C37 C36 119.7(8) . . ?
C38 C37 H37 120.2 . . ?
C36 C37 H37 120.2 . . ?
C39 C38 C37 120.5(8) . . ?
C39 C38 H38 119.7 . . ?
C37 C38 H38 119.7 . . ?
C38 C39 C34 120.9(8) . . ?
C38 C39 H39 119.6 . . ?
C34 C39 H39 119.6 . . ?
C41 C40 P1 109.9(6) . . ?
C41 C40 H40A 109.7 . . ?
P1 C40 H40A 109.7 . . ?
C41 C40 H40B 109.7 . . ?
P1 C40 H40B 109.7 . . ?
H40A C40 H40B 108.2 . . ?
C40 C41 P2 110.4(5) . . ?
C40 C41 H41A 109.6 . . ?
P2 C41 H41A 109.6 . . ?
C40 C41 H41B 109.6 . . ?
P2 C41 H41B 109.6 . . ?
H41A C41 H41B 108.1 . . ?
C47 C42 C43 117.6(8) . . ?
C47 C42 P2 120.7(6) . . ?
C43 C42 P2 121.7(6) . . ?
C44 C43 C42 121.2(8) . . ?
C44 C43 H43 119.4 . . ?
C42 C43 H43 119.4 . . ?
C43 C44 C45 120.0(9) . . ?
C43 C44 H44 120.0 . . ?
C45 C44 H44 120.0 . . ?
C46 C45 C44 119.1(9) . . ?
C46 C45 H45 120.4 . . ?
C44 C45 H45 120.4 . . ?
C45 C46 C47 122.0(9) . . ?
C45 C46 H46 119.0 . . ?
C47 C46 H46 119.0 . . ?
C46 C47 C42 120.1(9) . . ?
C46 C47 H47 120.0 . . ?
C42 C47 H47 120.0 . . ?
C49 C48 C53 117.7(9) . . ?
C49 C48 P2 121.8(7) . . ?
C53 C48 P2 120.1(7) . . ?
C50 C49 C48 119.8(10) . . ?
C50 C49 H49 120.1 . . ?
C48 C49 H49 120.1 . . ?
C51 C50 C49 122.2(11) . . ?
C51 C50 H50 118.9 . . ?
C49 C50 H50 118.9 . . ?
C50 C51 C52 119.7(11) . . ?
C50 C51 H51 120.2 . . ?
C52 C51 H51 120.2 . . ?
C53 C52 C51 119.9(11) . . ?
C53 C52 H52 120.1 . . ?
C51 C52 H52 120.1 . . ?
C52 C53 C48 120.7(10) . . ?
C52 C53 H53 119.7 . . ?
C48 C53 H53 119.7 . . ?
C55 C54 C59 115.8(7) . . ?
C55 C54 B1 123.0(7) . . ?
C59 C54 B1 121.1(7) . . ?
C56 C55 C54 121.8(8) . . ?
C56 C55 H55 119.1 . . ?
C54 C55 H55 119.1 . . ?
C57 C56 C55 121.7(7) . . ?
C57 C56 C60 117.4(7) . . ?
C55 C56 C60 120.8(7) . . ?
C56 C57 C58 117.9(7) . . ?
C56 C57 H57 121.0 . . ?
C58 C57 H57 121.0 . . ?
C59 C58 C57 120.5(8) . . ?
C59 C58 C61 119.0(7) . . ?
C57 C58 C61 120.5(7) . . ?
C58 C59 C54 122.3(7) . . ?
C58 C59 H59 118.9 . . ?
C54 C59 H59 118.9 . . ?
F3 C60 F2 107.0(7) . . ?
F3 C60 F1 105.9(6) . . ?
F2 C60 F1 105.3(6) . . ?
F3 C60 C56 113.6(6) . . ?
F2 C60 C56 112.5(7) . . ?
F1 C60 C56 112.0(7) . . ?
C67 C62 C63 116.0(7) . . ?
C67 C62 B1 122.4(7) . . ?
C63 C62 B1 121.5(7) . . ?
C62 C63 C64 121.6(8) . . ?
C62 C63 H63 119.2 . . ?
C64 C63 H63 119.2 . . ?
C65 C64 C63 120.3(8) . . ?
C65 C64 C68 120.3(8) . . ?
C63 C64 C68 119.4(8) . . ?
C66 C65 C64 118.3(8) . . ?
C66 C65 H65 120.9 . . ?
C64 C65 H65 120.9 . . ?
C65 C66 C67 121.7(8) . . ?
C65 C66 C69 118.8(8) . . ?
C67 C66 C69 119.4(9) . . ?
C66 C67 C62 122.0(8) . . ?
C66 C67 H67 119.0 . . ?
C62 C67 H67 119.0 . . ?
F9 C68 F8 107.7(9) . . ?
F9 C68 F7 106.0(8) . . ?
F8 C68 F7 103.2(7) . . ?
F9 C68 C64 114.0(7) . . ?
F8 C68 C64 113.5(8) . . ?
F7 C68 C64 111.8(8) . . ?
F10 C69 F11 106.8(9) . . ?
F10 C69 F12 105.5(8) . . ?
F11 C69 F12 105.0(8) . . ?
F10 C69 C66 112.4(9) . . ?
F11 C69 C66 114.7(8) . . ?
F12 C69 C66 111.7(8) . . ?
C71 C70 C75 114.6(7) . . ?
C71 C70 B1 121.4(7) . . ?
C75 C70 B1 123.8(7) . . ?
C72 C71 C70 123.9(8) . . ?
C72 C71 H71 118.1 . . ?
C70 C71 H71 118.1 . . ?
C73 C72 C71 119.2(8) . . ?
C73 C72 C76 121.8(8) . . ?
C71 C72 C76 119.0(8) . . ?
C74 C73 C72 119.2(8) . . ?
C74 C73 H73 120.4 . . ?
C72 C73 H73 120.4 . . ?
C73 C74 C75 121.1(8) . . ?
C73 C74 C77 121.5(8) . . ?
C75 C74 C77 117.4(8) . . ?
C74 C75 C70 122.1(8) . . ?
C74 C75 H75 119.0 . . ?
C70 C75 H75 119.0 . . ?
F15 C76 F13 106.6(7) . . ?
F15 C76 F14 106.1(7) . . ?
F13 C76 F14 105.3(8) . . ?
F15 C76 C72 111.8(8) . . ?
F13 C76 C72 113.4(7) . . ?
F14 C76 C72 113.1(8) . . ?
F17 C77 F18 107.7(8) . . ?
F17 C77 F16 105.5(8) . . ?
F18 C77 F16 106.2(8) . . ?
F17 C77 C74 112.3(8) . . ?
F18 C77 C74 112.7(8) . . ?
F16 C77 C74 112.0(8) . . ?
C83 C78 C79 114.8(7) . . ?
C83 C78 B1 123.6(7) . . ?
C79 C78 B1 121.5(7) . . ?
C80 C79 C78 122.9(8) . . ?
C80 C79 H79 118.5 . . ?
C78 C79 H79 118.5 . . ?
C79 C80 C81 121.0(8) . . ?
C79 C80 C84 119.3(8) . . ?
C81 C80 C84 119.7(8) . . ?
C82 C81 C80 117.1(8) . . ?
C82 C81 H81 121.4 . . ?
C80 C81 H81 121.4 . . ?
C81 C82 C83 121.1(8) . . ?
C81 C82 C85 118.8(8) . . ?
C83 C82 C85 120.1(8) . . ?
C78 C83 C82 123.1(8) . . ?
C78 C83 H83 118.5 . . ?
C82 C83 H83 118.5 . . ?
F20 C84 F21 106.0(9) . . ?
F20 C84 F19 103.3(9) . . ?
F21 C84 F19 106.4(9) . . ?
F20 C84 C80 112.3(9) . . ?
F21 C84 C80 115.2(9) . . ?
F19 C84 C80 112.8(8) . . ?
F22 C85 F23 104.8(8) . . ?
F22 C85 F24 103.9(7) . . ?
F23 C85 F24 108.3(8) . . ?
F22 C85 C82 112.3(7) . . ?
F23 C85 C82 113.7(8) . . ?
F24 C85 C82 113.0(8) . . ?
Cl3 C86 Cl1 115.0(8) . . ?
Cl3 C86 Cl2 110.5(8) . . ?
Cl1 C86 Cl2 113.1(7) . . ?
Cl3 C86 H86 105.8 . . ?
Cl1 C86 H86 105.8 . . ?
Cl2 C86 H86 105.8 . . ?
F5' C61 F4' 107.9(12) . . ?
F6 C61 F4 106.7(9) . . ?
F5' C61 F6' 107.5(11) . . ?
F4' C61 F6' 106.1(12) . . ?
F6 C61 F5 101.5(8) . . ?
F4 C61 F5 102.2(9) . . ?
F5' C61 C58 115.3(10) . . ?
F6 C61 C58 117.4(8) . . ?
F4' C61 C58 112.6(11) . . ?
F4 C61 C58 115.2(9) . . ?
F6' C61 C58 107.0(10) . . ?
F5 C61 C58 111.8(8) . . ?
C28 P1 C34 103.6(4) . . ?
C28 P1 C40 105.8(4) . . ?
C34 P1 C40 104.7(4) . . ?
C28 P1 Ru1 119.6(2) . . ?
C34 P1 Ru1 116.8(3) . . ?
C40 P1 Ru1 105.0(3) . . ?
C42 P2 C48 103.5(4) . . ?
C42 P2 C41 105.3(4) . . ?
C48 P2 C41 106.7(4) . . ?
C42 P2 Ru1 117.5(3) . . ?
C48 P2 Ru1 112.5(3) . . ?
C41 P2 Ru1 110.5(3) . . ?
C9 Fe1 C11 66.9(4) . . ?
C9 Fe1 C4 106.0(4) . . ?
C11 Fe1 C4 155.3(4) . . ?
C9 Fe1 C8 40.7(4) . . ?
C11 Fe1 C8 67.3(4) . . ?
C4 Fe1 C8 123.9(4) . . ?
C9 Fe1 C12 67.8(4) . . ?
C11 Fe1 C12 39.9(4) . . ?
C4 Fe1 C12 161.7(4) . . ?
C8 Fe1 C12 40.3(4) . . ?
C9 Fe1 C10 40.2(4) . . ?
C11 Fe1 C10 39.4(4) . . ?
C4 Fe1 C10 119.9(4) . . ?
C8 Fe1 C10 67.9(4) . . ?
C12 Fe1 C10 67.3(4) . . ?
C9 Fe1 C7 156.8(4) . . ?
C11 Fe1 C7 127.5(4) . . ?
C4 Fe1 C7 68.2(3) . . ?
C8 Fe1 C7 122.5(4) . . ?
C12 Fe1 C7 110.2(4) . . ?
C10 Fe1 C7 162.3(4) . . ?
C9 Fe1 C6 160.6(4) . . ?
C11 Fe1 C6 110.0(4) . . ?
C4 Fe1 C6 68.3(4) . . ?
C8 Fe1 C6 157.7(4) . . ?
C12 Fe1 C6 123.2(4) . . ?
C10 Fe1 C6 125.1(4) . . ?
C7 Fe1 C6 40.2(3) . . ?
C9 Fe1 C5 123.2(4) . . ?
C11 Fe1 C5 121.8(4) . . ?
C4 Fe1 C5 40.7(3) . . ?
C8 Fe1 C5 160.3(4) . . ?
C12 Fe1 C5 157.2(4) . . ?
C10 Fe1 C5 107.0(4) . . ?
C7 Fe1 C5 68.0(3) . . ?
C6 Fe1 C5 40.6(3) . . ?
C9 Fe1 C3 120.1(4) . . ?
C11 Fe1 C3 163.3(4) . . ?
C4 Fe1 C3 41.0(3) . . ?
C8 Fe1 C3 107.3(3) . . ?
C12 Fe1 C3 125.8(4) . . ?
C10 Fe1 C3 155.1(4) . . ?
C7 Fe1 C3 40.9(3) . . ?
C6 Fe1 C3 68.6(3) . . ?
C5 Fe1 C3 68.8(3) . . ?
C19 Fe2 C14 107.7(4) . . ?
C19 Fe2 C18 41.3(4) . . ?
C14 Fe2 C18 125.7(4) . . ?
C19 Fe2 C22 68.5(4) . . ?
C14 Fe2 C22 163.5(4) . . ?
C18 Fe2 C22 40.9(4) . . ?
C19 Fe2 C15 126.1(4) . . ?
C14 Fe2 C15 41.1(3) . . ?
C18 Fe2 C15 163.8(4) . . ?
C22 Fe2 C15 154.1(4) . . ?
C19 Fe2 C13 119.9(4) . . ?
C14 Fe2 C13 41.0(3) . . ?
C18 Fe2 C13 106.8(3) . . ?
C22 Fe2 C13 125.8(4) . . ?
C15 Fe2 C13 69.0(3) . . ?
C19 Fe2 C21 67.6(4) . . ?
C14 Fe2 C21 154.5(4) . . ?
C18 Fe2 C21 68.4(4) . . ?
C22 Fe2 C21 40.5(4) . . ?
C15 Fe2 C21 119.9(4) . . ?
C13 Fe2 C21 163.5(4) . . ?
C19 Fe2 C17 155.7(4) . . ?
C14 Fe2 C17 68.6(3) . . ?
C18 Fe2 C17 120.2(4) . . ?
C22 Fe2 C17 108.0(4) . . ?
C15 Fe2 C17 67.7(3) . . ?
C13 Fe2 C17 41.4(3) . . ?
C21 Fe2 C17 126.2(4) . . ?
C19 Fe2 C20 39.7(4) . . ?
C14 Fe2 C20 119.7(4) . . ?
C18 Fe2 C20 68.5(4) . . ?
C22 Fe2 C20 68.3(4) . . ?
C15 Fe2 C20 108.0(4) . . ?
C13 Fe2 C20 154.0(4) . . ?
C21 Fe2 C20 40.6(4) . . ?
C17 Fe2 C20 163.3(4) . . ?
C19 Fe2 C16 162.7(4) . . ?
C14 Fe2 C16 68.6(3) . . ?
C18 Fe2 C16 154.5(4) . . ?
C22 Fe2 C16 119.9(4) . . ?
C15 Fe2 C16 40.2(3) . . ?
C13 Fe2 C16 69.1(3) . . ?
C21 Fe2 C16 108.0(4) . . ?
C17 Fe2 C16 40.3(3) . . ?
C20 Fe2 C16 126.2(4) . . ?
C1 Ru1 C23 96.0(3) . . ?
C1 Ru1 C26 156.0(3) . . ?
C23 Ru1 C26 60.7(3) . . ?
C1 Ru1 C27 126.3(3) . . ?
C23 Ru1 C27 36.6(3) . . ?
C26 Ru1 C27 36.3(3) . . ?
C1 Ru1 C24 97.5(3) . . ?
C23 Ru1 C24 36.1(3) . . ?
C26 Ru1 C24 60.6(3) . . ?
C27 Ru1 C24 60.7(3) . . ?
C1 Ru1 C25 128.9(3) . . ?
C23 Ru1 C25 60.4(3) . . ?
C26 Ru1 C25 36.4(3) . . ?
C27 Ru1 C25 60.6(3) . . ?
C24 Ru1 C25 36.2(3) . . ?
C1 Ru1 P2 96.6(2) . . ?
C23 Ru1 P2 149.6(2) . . ?
C26 Ru1 P2 101.5(2) . . ?
C27 Ru1 P2 136.9(2) . . ?
C24 Ru1 P2 114.5(2) . . ?
C25 Ru1 P2 90.3(2) . . ?
C1 Ru1 P1 87.0(2) . . ?
C23 Ru1 P1 126.1(2) . . ?
C26 Ru1 P1 110.9(2) . . ?
C27 Ru1 P1 102.6(2) . . ?
C24 Ru1 P1 161.9(2) . . ?
C25 Ru1 P1 144.1(2) . . ?
P2 Ru1 P1 82.17(8) . . ?
C78 B1 C70 110.1(7) . . ?
C78 B1 C62 108.1(6) . . ?
C70 B1 C62 109.2(7) . . ?
C78 B1 C54 110.7(7) . . ?
C70 B1 C54 108.8(6) . . ?
C62 B1 C54 110.0(7) . . ?

loop_
_geom_bond_atom_site_label_1
_geom_bond_atom_site_label_2
_geom_bond_distance
_geom_bond_site_symmetry_2
_geom_bond_publ_flag
C1 C2 1.337(11) . ?
C1 Ru1 1.840(8) . ?
C2 C13 1.468(11) . ?
C2 C3 1.482(11) . ?
C3 C4 1.433(12) . ?
C3 C7 1.434(11) . ?
C3 Fe1 2.061(8) . ?
C4 C5 1.423(12) . ?
C4 Fe1 2.034(9) . ?
C4 H4 0.9300 . ?
C5 C6 1.426(12) . ?
C5 Fe1 2.059(9) . ?
C5 H5 0.9300 . ?
C6 C7 1.407(12) . ?
C6 Fe1 2.050(8) . ?
C6 H6 0.9300 . ?
C7 Fe1 2.047(8) . ?
C7 H7 0.9300 . ?
C8 C12 1.409(13) . ?
C8 C9 1.414(13) . ?
C8 Fe1 2.044(9) . ?
C8 H8 0.9300 . ?
C9 C10 1.398(13) . ?
C9 Fe1 2.018(9) . ?
C9 H9 0.9300 . ?
C10 C11 1.375(13) . ?
C10 Fe1 2.046(9) . ?
C10 H10 0.9300 . ?
C11 C12 1.391(13) . ?
C11 Fe1 2.030(10) . ?
C11 H11 0.9300 . ?
C12 Fe1 2.046(10) . ?
C12 H12 0.9300 . ?
C13 C14 1.423(11) . ?
C13 C17 1.440(11) . ?
C13 Fe2 2.037(7) . ?
C14 C15 1.422(12) . ?
C14 Fe2 2.023(8) . ?
C14 H14 0.9300 . ?
C15 C16 1.402(12) . ?
C15 Fe2 2.033(9) . ?
C15 H15 0.9300 . ?
C16 C17 1.407(12) . ?
C16 Fe2 2.050(8) . ?
C16 H16 0.9300 . ?
C17 Fe2 2.038(8) . ?
C17 H17 0.9300 . ?
C18 C22 1.415(13) . ?
C18 C19 1.425(13) . ?
C18 Fe2 2.025(9) . ?
C18 H18 0.9300 . ?
C19 C20 1.380(13) . ?
C19 Fe2 2.022(9) . ?
C19 H19 0.9300 . ?
C20 C21 1.416(13) . ?
C20 Fe2 2.043(8) . ?
C20 H20 0.9300 . ?
C21 C22 1.405(13) . ?
C21 Fe2 2.038(9) . ?
C21 H21 0.9300 . ?
C22 Fe2 2.025(9) . ?
C22 H22 0.9300 . ?
C23 C24 1.398(12) . ?
C23 C27 1.417(11) . ?
C23 Ru1 2.253(8) . ?
C23 H23 0.9300 . ?
C24 C25 1.408(12) . ?
C24 Ru1 2.258(7) . ?
C24 H24 0.9300 . ?
C25 C26 1.414(11) . ?
C25 Ru1 2.269(8) . ?
C25 H25 0.9300 . ?
C26 C27 1.405(12) . ?
C26 Ru1 2.257(8) . ?
C26 H26 0.9300 . ?
C27 Ru1 2.257(8) . ?
C27 H27 0.9300 . ?
C28 C29 1.404(12) . ?
C28 C33 1.415(11) . ?
C28 P1 1.790(9) . ?
C29 C30 1.370(12) . ?
C29 H29 0.9300 . ?
C30 C31 1.359(12) . ?
C30 H30 0.9300 . ?
C31 C32 1.391(12) . ?
C31 H31 0.9300 . ?
C32 C33 1.367(12) . ?
C32 H32 0.9300 . ?
C33 H33 0.9300 . ?
C34 C35 1.382(11) . ?
C34 C39 1.412(10) . ?
C34 P1 1.817(8) . ?
C35 C36 1.381(11) . ?
C35 H35 0.9300 . ?
C36 C37 1.398(11) . ?
C36 H36 0.9300 . ?
C37 C38 1.375(12) . ?
C37 H37 0.9300 . ?
C38 C39 1.367(12) . ?
C38 H38 0.9300 . ?
C39 H39 0.9300 . ?
C40 C41 1.511(11) . ?
C40 P1 1.828(8) . ?
C40 H40A 0.9700 . ?
C40 H40B 0.9700 . ?
C41 P2 1.854(7) . ?
C41 H41A 0.9700 . ?
C41 H41B 0.9700 . ?
C42 C47 1.394(11) . ?
C42 C43 1.400(11) . ?
C42 P2 1.803(8) . ?
C43 C44 1.363(12) . ?
C43 H43 0.9300 . ?
C44 C45 1.389(13) . ?
C44 H44 0.9300 . ?
C45 C46 1.348(13) . ?
C45 H45 0.9300 . ?
C46 C47 1.369(12) . ?
C46 H46 0.9300 . ?
C47 H47 0.9300 . ?
C48 C49 1.392(13) . ?
C48 C53 1.416(12) . ?
C48 P2 1.807(9) . ?
C49 C50 1.376(14) . ?
C49 H49 0.9300 . ?
C50 C51 1.351(15) . ?
C50 H50 0.9300 . ?
C51 C52 1.379(15) . ?
C51 H51 0.9300 . ?
C52 C53 1.379(13) . ?
C52 H52 0.9300 . ?
C53 H53 0.9300 . ?
C54 C55 1.393(10) . ?
C54 C59 1.404(11) . ?
C54 B1 1.649(12) . ?
C55 C56 1.386(10) . ?
C55 H55 0.9300 . ?
C56 C57 1.368(11) . ?
C56 C60 1.496(11) . ?
C57 C58 1.393(11) . ?
C57 H57 0.9300 . ?
C58 C59 1.382(11) . ?
C58 C61 1.483(12) . ?
C59 H59 0.9300 . ?
C60 F3 1.329(9) . ?
C60 F2 1.338(9) . ?
C60 F1 1.342(9) . ?
C62 C67 1.399(11) . ?
C62 C63 1.401(11) . ?
C62 B1 1.645(12) . ?
C63 C64 1.403(11) . ?
C63 H63 0.9300 . ?
C64 C65 1.393(12) . ?
C64 C68 1.469(13) . ?
C65 C66 1.365(12) . ?
C65 H65 0.9300 . ?
C66 C67 1.381(11) . ?
C66 C69 1.499(12) . ?
C67 H67 0.9300 . ?
C68 F9 1.308(10) . ?
C68 F8 1.321(11) . ?
C68 F7 1.350(11) . ?
C69 F10 1.319(12) . ?
C69 F11 1.326(12) . ?
C69 F12 1.339(10) . ?
C70 C71 1.398(11) . ?
C70 C75 1.410(11) . ?
C70 B1 1.636(13) . ?
C71 C72 1.394(11) . ?
C71 H71 0.9300 . ?
C72 C73 1.388(12) . ?
C72 C76 1.475(12) . ?
C73 C74 1.369(12) . ?
C73 H73 0.9300 . ?
C74 C75 1.395(12) . ?
C74 C77 1.492(12) . ?
C75 H75 0.9300 . ?
C76 F15 1.323(9) . ?
C76 F13 1.329(10) . ?
C76 F14 1.348(11) . ?
C77 F17 1.317(11) . ?
C77 F18 1.321(12) . ?
C77 F16 1.337(11) . ?
C78 C83 1.384(10) . ?
C78 C79 1.399(11) . ?
C78 B1 1.632(12) . ?
C79 C80 1.379(11) . ?
C79 H79 0.9300 . ?
C80 C81 1.392(11) . ?
C80 C84 1.482(13) . ?
C81 C82 1.380(11) . ?
C81 H81 0.9300 . ?
C82 C83 1.389(11) . ?
C82 C85 1.496(11) . ?
C83 H83 0.9300 . ?
C84 F20 1.309(13) . ?
C84 F21 1.322(12) . ?
C84 F19 1.343(11) . ?
C85 F22 1.323(10) . ?
C85 F23 1.325(11) . ?
C85 F24 1.328(11) . ?
C86 Cl3 1.696(13) . ?
C86 Cl1 1.697(13) . ?
C86 Cl2 1.718(13) . ?
C86 H86 0.9800 . ?
F4 C61 1.303(11) . ?
F5 C61 1.346(11) . ?
F6 C61 1.293(11) . ?
C61 F5' 1.286(13) . ?
C61 F4' 1.294(14) . ?
C61 F6' 1.320(17) . ?
P1 Ru1 2.297(2) . ?
P2 Ru1 2.295(2) . ?

loop_
_geom_torsion_atom_site_label_1
_geom_torsion_atom_site_label_2
_geom_torsion_atom_site_label_3
_geom_torsion_atom_site_label_4
_geom_torsion
_geom_torsion_site_symmetry_1
_geom_torsion_site_symmetry_2
_geom_torsion_site_symmetry_3
_geom_torsion_site_symmetry_4
_geom_torsion_publ_flag
Ru1 C1 C2 C13 50(4) . . . . ?
Ru1 C1 C2 C3 -129(3) . . . . ?
C1 C2 C3 C4 -34.5(11) . . . . ?
C13 C2 C3 C4 146.5(8) . . . . ?
C1 C2 C3 C7 144.1(8) . . . . ?
C13 C2 C3 C7 -34.9(12) . . . . ?
C1 C2 C3 Fe1 -123.9(7) . . . . ?
C13 C2 C3 Fe1 57.1(9) . . . . ?
C7 C3 C4 C5 -1.1(9) . . . . ?
C2 C3 C4 C5 177.8(8) . . . . ?
Fe1 C3 C4 C5 -60.2(6) . . . . ?
C7 C3 C4 Fe1 59.2(6) . . . . ?
C2 C3 C4 Fe1 -122.0(8) . . . . ?
C3 C4 C5 C6 1.3(10) . . . . ?
Fe1 C4 C5 C6 -58.9(6) . . . . ?
C3 C4 C5 Fe1 60.2(6) . . . . ?
C4 C5 C6 C7 -1.0(10) . . . . ?
Fe1 C5 C6 C7 -59.5(6) . . . . ?
C4 C5 C6 Fe1 58.5(6) . . . . ?
C5 C6 C7 C3 0.4(10) . . . . ?
Fe1 C6 C7 C3 -59.3(6) . . . . ?
C5 C6 C7 Fe1 59.7(6) . . . . ?
C4 C3 C7 C6 0.4(9) . . . . ?
C2 C3 C7 C6 -178.4(8) . . . . ?
Fe1 C3 C7 C6 59.2(6) . . . . ?
C4 C3 C7 Fe1 -58.8(5) . . . . ?
C2 C3 C7 Fe1 122.4(9) . . . . ?
C12 C8 C9 C10 1.2(10) . . . . ?
Fe1 C8 C9 C10 61.0(6) . . . . ?
C12 C8 C9 Fe1 -59.9(6) . . . . ?
C8 C9 C10 C11 -1.4(10) . . . . ?
Fe1 C9 C10 C11 59.4(6) . . . . ?
C8 C9 C10 Fe1 -60.8(6) . . . . ?
C9 C10 C11 C12 1.1(11) . . . . ?
Fe1 C10 C11 C12 60.0(7) . . . . ?
C9 C10 C11 Fe1 -58.8(6) . . . . ?
C10 C11 C12 C8 -0.4(11) . . . . ?
Fe1 C11 C12 C8 59.7(6) . . . . ?
C10 C11 C12 Fe1 -60.1(7) . . . . ?
C9 C8 C12 C11 -0.5(10) . . . . ?
Fe1 C8 C12 C11 -59.5(6) . . . . ?
C9 C8 C12 Fe1 59.1(6) . . . . ?
C1 C2 C13 C14 177.9(7) . . . . ?
C3 C2 C13 C14 -3.1(11) . . . . ?
C1 C2 C13 C17 -2.6(11) . . . . ?
C3 C2 C13 C17 176.3(7) . . . . ?
C1 C2 C13 Fe2 -91.9(9) . . . . ?
C3 C2 C13 Fe2 87.1(9) . . . . ?
C17 C13 C14 C15 -0.1(8) . . . . ?
C2 C13 C14 C15 179.4(7) . . . . ?
Fe2 C13 C14 C15 59.6(5) . . . . ?
C17 C13 C14 Fe2 -59.7(5) . . . . ?
C2 C13 C14 Fe2 119.8(7) . . . . ?
C13 C14 C15 C16 0.0(9) . . . . ?
Fe2 C14 C15 C16 59.7(6) . . . . ?
C13 C14 C15 Fe2 -59.7(5) . . . . ?
C14 C15 C16 C17 0.2(9) . . . . ?
Fe2 C15 C16 C17 58.9(5) . . . . ?
C14 C15 C16 Fe2 -58.7(6) . . . . ?
C15 C16 C17 C13 -0.2(9) . . . . ?
Fe2 C16 C17 C13 58.6(5) . . . . ?
C15 C16 C17 Fe2 -58.8(6) . . . . ?
C14 C13 C17 C16 0.2(8) . . . . ?
C2 C13 C17 C16 -179.3(7) . . . . ?
Fe2 C13 C17 C16 -59.2(5) . . . . ?
C14 C13 C17 Fe2 59.4(5) . . . . ?
C2 C13 C17 Fe2 -120.1(7) . . . . ?
C22 C18 C19 C20 -0.2(9) . . . . ?
Fe2 C18 C19 C20 -60.0(6) . . . . ?
C22 C18 C19 Fe2 59.9(5) . . . . ?
C18 C19 C20 C21 0.1(9) . . . . ?
Fe2 C19 C20 C21 -59.0(6) . . . . ?
C18 C19 C20 Fe2 59.1(6) . . . . ?
C19 C20 C21 C22 0.1(9) . . . . ?
Fe2 C20 C21 C22 -58.9(6) . . . . ?
C19 C20 C21 Fe2 58.9(6) . . . . ?
C20 C21 C22 C18 -0.1(9) . . . . ?
Fe2 C21 C22 C18 -59.4(5) . . . . ?
C20 C21 C22 Fe2 59.3(6) . . . . ?
C19 C18 C22 C21 0.2(9) . . . . ?
Fe2 C18 C22 C21 59.9(6) . . . . ?
C19 C18 C22 Fe2 -59.7(5) . . . . ?
C27 C23 C24 C25 0.2(8) . . . . ?
Ru1 C23 C24 C25 63.5(5) . . . . ?
C27 C23 C24 Ru1 -63.2(5) . . . . ?
C23 C24 C25 C26 -0.6(8) . . . . ?
Ru1 C24 C25 C26 62.5(5) . . . . ?
C23 C24 C25 Ru1 -63.1(5) . . . . ?
C24 C25 C26 C27 0.7(8) . . . . ?
Ru1 C25 C26 C27 63.3(5) . . . . ?
C24 C25 C26 Ru1 -62.6(5) . . . . ?
C25 C26 C27 C23 -0.6(8) . . . . ?
Ru1 C26 C27 C23 63.0(5) . . . . ?
C25 C26 C27 Ru1 -63.6(5) . . . . ?
C24 C23 C27 C26 0.2(8) . . . . ?
Ru1 C23 C27 C26 -63.2(5) . . . . ?
C24 C23 C27 Ru1 63.4(5) . . . . ?
C33 C28 C29 C30 -2.6(11) . . . . ?
P1 C28 C29 C30 176.6(6) . . . . ?
C28 C29 C30 C31 2.2(12) . . . . ?
C29 C30 C31 C32 -0.8(12) . . . . ?
C30 C31 C32 C33 0.1(13) . . . . ?
C31 C32 C33 C28 -0.7(12) . . . . ?
C29 C28 C33 C32 1.9(11) . . . . ?
P1 C28 C33 C32 -177.4(6) . . . . ?
C39 C34 C35 C36 0.4(12) . . . . ?
P1 C34 C35 C36 179.5(7) . . . . ?
C34 C35 C36 C37 -1.7(13) . . . . ?
C35 C36 C37 C38 0.5(13) . . . . ?
C36 C37 C38 C39 1.8(14) . . . . ?
C37 C38 C39 C34 -3.1(14) . . . . ?
C35 C34 C39 C38 2.0(13) . . . . ?
P1 C34 C39 C38 -177.1(7) . . . . ?
P1 C40 C41 P2 39.7(7) . . . . ?
C47 C42 C43 C44 -0.7(13) . . . . ?
P2 C42 C43 C44 178.4(7) . . . . ?
C42 C43 C44 C45 0.4(14) . . . . ?
C43 C44 C45 C46 0.5(14) . . . . ?
C44 C45 C46 C47 -1.1(15) . . . . ?
C45 C46 C47 C42 0.8(15) . . . . ?
C43 C42 C47 C46 0.1(13) . . . . ?
P2 C42 C47 C46 -179.0(7) . . . . ?
C53 C48 C49 C50 2.7(13) . . . . ?
P2 C48 C49 C50 -170.2(8) . . . . ?
C48 C49 C50 C51 -2.3(16) . . . . ?
C49 C50 C51 C52 0.3(17) . . . . ?
C50 C51 C52 C53 1.2(16) . . . . ?
C51 C52 C53 C48 -0.8(14) . . . . ?
C49 C48 C53 C52 -1.2(13) . . . . ?
P2 C48 C53 C52 171.9(7) . . . . ?
C59 C54 C55 C56 -1.3(11) . . . . ?
B1 C54 C55 C56 -177.9(7) . . . . ?
C54 C55 C56 C57 -0.5(12) . . . . ?
C54 C55 C56 C60 -179.7(7) . . . . ?
C55 C56 C57 C58 2.0(12) . . . . ?
C60 C56 C57 C58 -178.8(7) . . . . ?
C56 C57 C58 C59 -1.8(12) . . . . ?
C56 C57 C58 C61 176.1(8) . . . . ?
C57 C58 C59 C54 -0.1(12) . . . . ?
C61 C58 C59 C54 -177.9(8) . . . . ?
C55 C54 C59 C58 1.6(12) . . . . ?
B1 C54 C59 C58 178.2(7) . . . . ?
C57 C56 C60 F3 -168.1(7) . . . . ?
C55 C56 C60 F3 11.0(11) . . . . ?
C57 C56 C60 F2 -46.5(10) . . . . ?
C55 C56 C60 F2 132.7(8) . . . . ?
C57 C56 C60 F1 71.9(9) . . . . ?
C55 C56 C60 F1 -108.9(8) . . . . ?
C67 C62 C63 C64 1.2(11) . . . . ?
B1 C62 C63 C64 179.7(7) . . . . ?
C62 C63 C64 C65 0.1(12) . . . . ?
C62 C63 C64 C68 -178.6(8) . . . . ?
C63 C64 C65 C66 -2.4(13) . . . . ?
C68 C64 C65 C66 176.3(8) . . . . ?
C64 C65 C66 C67 3.4(13) . . . . ?
C64 C65 C66 C69 -179.3(8) . . . . ?
C65 C66 C67 C62 -2.1(13) . . . . ?
C69 C66 C67 C62 -179.4(8) . . . . ?
C63 C62 C67 C66 -0.3(12) . . . . ?
B1 C62 C67 C66 -178.7(8) . . . . ?
C65 C64 C68 F9 146.4(9) . . . . ?
C63 C64 C68 F9 -34.8(13) . . . . ?
C65 C64 C68 F8 -89.8(11) . . . . ?
C63 C64 C68 F8 88.9(10) . . . . ?
C65 C64 C68 F7 26.3(12) . . . . ?
C63 C64 C68 F7 -155.0(8) . . . . ?
C65 C66 C69 F10 -66.9(12) . . . . ?
C67 C66 C69 F10 110.5(10) . . . . ?
C65 C66 C69 F11 170.8(9) . . . . ?
C67 C66 C69 F11 -11.8(13) . . . . ?
C65 C66 C69 F12 51.4(12) . . . . ?
C67 C66 C69 F12 -131.2(9) . . . . ?
C75 C70 C71 C72 -1.5(11) . . . . ?
B1 C70 C71 C72 -176.9(7) . . . . ?
C70 C71 C72 C73 0.7(12) . . . . ?
C70 C71 C72 C76 179.4(8) . . . . ?
C71 C72 C73 C74 0.6(12) . . . . ?
C76 C72 C73 C74 -178.1(8) . . . . ?
C72 C73 C74 C75 -0.9(13) . . . . ?
C72 C73 C74 C77 176.8(8) . . . . ?
C73 C74 C75 C70 0.0(12) . . . . ?
C77 C74 C75 C70 -177.8(8) . . . . ?
C71 C70 C75 C74 1.1(11) . . . . ?
B1 C70 C75 C74 176.4(7) . . . . ?
C73 C72 C76 F15 102.1(10) . . . . ?
C71 C72 C76 F15 -76.6(11) . . . . ?
C73 C72 C76 F13 -18.4(12) . . . . ?
C71 C72 C76 F13 162.8(8) . . . . ?
C73 C72 C76 F14 -138.3(8) . . . . ?
C71 C72 C76 F14 43.0(11) . . . . ?
C73 C74 C77 F17 109.9(10) . . . . ?
C75 C74 C77 F17 -72.3(11) . . . . ?
C73 C74 C77 F18 -128.3(9) . . . . ?
C75 C74 C77 F18 49.5(11) . . . . ?
C73 C74 C77 F16 -8.6(13) . . . . ?
C75 C74 C77 F16 169.2(8) . . . . ?
C83 C78 C79 C80 -1.8(11) . . . . ?
B1 C78 C79 C80 176.8(7) . . . . ?
C78 C79 C80 C81 2.4(13) . . . . ?
C78 C79 C80 C84 -176.1(8) . . . . ?
C79 C80 C81 C82 -0.7(12) . . . . ?
C84 C80 C81 C82 177.8(8) . . . . ?
C80 C81 C82 C83 -1.5(12) . . . . ?
C80 C81 C82 C85 -178.9(8) . . . . ?
C79 C78 C83 C82 -0.4(11) . . . . ?
B1 C78 C83 C82 -178.9(7) . . . . ?
C81 C82 C83 C78 2.0(12) . . . . ?
C85 C82 C83 C78 179.4(7) . . . . ?
C79 C80 C84 F20 68.3(12) . . . . ?
C81 C80 C84 F20 -110.2(10) . . . . ?
C79 C80 C84 F21 -170.3(9) . . . . ?
C81 C80 C84 F21 11.3(14) . . . . ?
C79 C80 C84 F19 -47.9(13) . . . . ?
C81 C80 C84 F19 133.6(9) . . . . ?
C81 C82 C85 F22 93.0(10) . . . . ?
C83 C82 C85 F22 -84.5(10) . . . . ?
C81 C82 C85 F23 -25.8(12) . . . . ?
C83 C82 C85 F23 156.7(8) . . . . ?
C81 C82 C85 F24 -149.9(8) . . . . ?
C83 C82 C85 F24 32.7(11) . . . . ?
C59 C58 C61 F5' 46.0(15) . . . . ?
C57 C58 C61 F5' -131.9(13) . . . . ?
C59 C58 C61 F6 -21.7(13) . . . . ?
C57 C58 C61 F6 160.4(9) . . . . ?
C59 C58 C61 F4' 170.4(12) . . . . ?
C57 C58 C61 F4' -7.5(15) . . . . ?
C59 C58 C61 F4 -148.8(11) . . . . ?
C57 C58 C61 F4 33.3(14) . . . . ?
C59 C58 C61 F6' -73.5(14) . . . . ?
C57 C58 C61 F6' 108.7(13) . . . . ?
C59 C58 C61 F5 95.0(11) . . . . ?
C57 C58 C61 F5 -82.9(12) . . . . ?
C29 C28 P1 C34 161.4(6) . . . . ?
C33 C28 P1 C34 -19.4(7) . . . . ?
C29 C28 P1 C40 51.5(7) . . . . ?
C33 C28 P1 C40 -129.3(6) . . . . ?
C29 C28 P1 Ru1 -66.6(7) . . . . ?
C33 C28 P1 Ru1 112.7(6) . . . . ?
C35 C34 P1 C28 86.1(7) . . . . ?
C39 C34 P1 C28 -94.9(7) . . . . ?
C35 C34 P1 C40 -163.3(7) . . . . ?
C39 C34 P1 C40 15.7(8) . . . . ?
C35 C34 P1 Ru1 -47.6(8) . . . . ?
C39 C34 P1 Ru1 131.4(6) . . . . ?
C41 C40 P1 C28 -179.3(5) . . . . ?
C41 C40 P1 C34 71.6(6) . . . . ?
C41 C40 P1 Ru1 -51.9(6) . . . . ?
C47 C42 P2 C48 -65.5(8) . . . . ?
C43 C42 P2 C48 115.4(7) . . . . ?
C47 C42 P2 C41 46.3(8) . . . . ?
C43 C42 P2 C41 -132.8(7) . . . . ?
C47 C42 P2 Ru1 169.8(6) . . . . ?
C43 C42 P2 Ru1 -9.3(8) . . . . ?
C49 C48 P2 C42 -28.0(8) . . . . ?
C53 C48 P2 C42 159.3(7) . . . . ?
C49 C48 P2 C41 -138.8(7) . . . . ?
C53 C48 P2 C41 48.5(8) . . . . ?
C49 C48 P2 Ru1 99.9(7) . . . . ?
C53 C48 P2 Ru1 -72.9(7) . . . . ?
C40 C41 P2 C42 116.8(6) . . . . ?
C40 C41 P2 C48 -133.6(6) . . . . ?
C40 C41 P2 Ru1 -11.0(6) . . . . ?
C2 C1 Ru1 C23 -7(3) . . . . ?
C2 C1 Ru1 C26 6(4) . . . . ?
C2 C1 Ru1 C27 -29(3) . . . . ?
C2 C1 Ru1 C24 29(3) . . . . ?
C2 C1 Ru1 C25 50(3) . . . . ?
C2 C1 Ru1 P2 145(3) . . . . ?
C2 C1 Ru1 P1 -133(3) . . . . ?
C83 C78 B1 C70 141.4(7) . . . . ?
C79 C78 B1 C70 -37.0(9) . . . . ?
C83 C78 B1 C62 22.2(10) . . . . ?
C79 C78 B1 C62 -156.2(7) . . . . ?
C83 C78 B1 C54 -98.3(8) . . . . ?
C79 C78 B1 C54 83.3(9) . . . . ?
C71 C70 B1 C78 -33.9(9) . . . . ?
C75 C70 B1 C78 151.2(7) . . . . ?
C71 C70 B1 C62 84.7(9) . . . . ?
C75 C70 B1 C62 -90.3(8) . . . . ?
C71 C70 B1 C54 -155.4(7) . . . . ?
C75 C70 B1 C54 29.7(10) . . . . ?
C67 C62 B1 C78 89.6(9) . . . . ?
C63 C62 B1 C78 -88.7(9) . . . . ?
C67 C62 B1 C70 -30.2(10) . . . . ?
C63 C62 B1 C70 151.5(7) . . . . ?
C67 C62 B1 C54 -149.4(7) . . . . ?
C63 C62 B1 C54 32.2(10) . . . . ?
C55 C54 B1 C78 -24.3(10) . . . . ?
C59 C54 B1 C78 159.3(7) . . . . ?
C55 C54 B1 C70 96.8(9) . . . . ?
C59 C54 B1 C70 -79.6(9) . . . . ?
C55 C54 B1 C62 -143.6(7) . . . . ?
C59 C54 B1 C62 39.9(10) . . . . ?

loop_
_exptl_oxdiff_crystal_face_indexfrac_h
_exptl_oxdiff_crystal_face_indexfrac_k
_exptl_oxdiff_crystal_face_indexfrac_l
_exptl_oxdiff_crystal_face_x
_exptl_oxdiff_crystal_face_y
_exptl_oxdiff_crystal_face_z
-0.0001 -1.0005 1.9988 -0.0163 -0.0599 0.0072
-1.0712 -43.6552 -5.4431 -0.9983 0.0583 -0.0092
0.5876 43.7042 5.6743 0.9974 -0.0585 0.0425
0.0013 -0.9976 -2.0014 -0.0283 0.0548 -0.0100
-0.0013 0.9976 2.0014 0.0283 -0.0548 0.0100
2.0000 0.0101 -0.9995 0.0082 0.0027 -0.1377
-2.0000 -0.0101 0.9995 -0.0082 -0.0027 0.1377
0.0001 1.0005 -1.9988 0.0163 0.0599 -0.0072
